data_4345915
loop_
_publ_author_name
'Schneider, Leon'
'Sivchik, Vasily'
'Chung, Kun-You'
'Chen, Yi-Ting'
'Karttunen, Antti J.'
'Chou, Pi-Tai'
'Koshevoy, Igor O.'

_publ_section_title
;
 Cyclometalated Platinum(II) Cyanometallates: Luminescent Blocks for
 Coordination Self-Assembly.
;
_journal_name_full 'Inorganic chemistry'
_journal_paper_doi 10.1021/acs.inorgchem.7b00006
_journal_year 2017
_chemical_formula_moiety 'C100 H80 Ag2 N6 P4 Pt2'
_chemical_formula_sum 'C100 H80 Ag2 N6 P4 Pt2'
_chemical_formula_weight 2095.50
_space_group_crystal_system triclinic
_space_group_IT_number 2
_space_group_name_Hall '-P 1'
_space_group_name_H-M_alt 'P -1'
_symmetry_space_group_name_Hall '-P 1'
_symmetry_space_group_name_H-M 'P -1'
_atom_sites_solution_hydrogens geom
_atom_sites_solution_primary direct
_audit_creation_date 2016-09-13
_audit_creation_method
;
Olex2 1.2
(compiled 2016.02.19 svn.r3266 for OlexSys, GUI svn.r5155)
;
_cell_angle_alpha 70.328(3)
_cell_angle_beta 76.378(3)
_cell_angle_gamma 66.472(3)
_cell_formula_units_Z 1
_cell_length_a 11.7210(8)
_cell_length_b 12.9305(10)
_cell_length_c 16.4457(12)
_cell_measurement_reflns_used 9239
_cell_measurement_temperature 150(2)
_cell_measurement_theta_max 35.08
_cell_measurement_theta_min 2.19
_cell_volume 2137.1(3)
_computing_cell_refinement 'APEX2 (Bruker AXS, 2010)'
_computing_data_collection 'SAINT (Bruker AXS, 2009)'
_computing_data_reduction 'SAINT (Bruker AXS, 2009)'
_computing_molecular_graphics 'Olex2 (Dolomanov et al., 2009)'
_computing_publication_material 'Olex2 (Dolomanov et al., 2009)'
_computing_structure_refinement 'ShelXL (Sheldrick, 2015)'
_computing_structure_solution 'SHELXT (Sheldrick, 2015)'
_diffrn_ambient_temperature 150.0
_diffrn_measured_fraction_theta_full 0.989
_diffrn_measured_fraction_theta_max 0.989
_diffrn_measurement_device_type 'Bruker APEX-II CCD'
_diffrn_measurement_method '\f and \w scans'
_diffrn_radiation_type MoK\a
_diffrn_radiation_wavelength 0.71073
_diffrn_reflns_av_R_equivalents 0.0618
_diffrn_reflns_av_unetI/netI 0.0362
_diffrn_reflns_Laue_measured_fraction_full 0.989
_diffrn_reflns_Laue_measured_fraction_max 0.989
_diffrn_reflns_limit_h_max 14
_diffrn_reflns_limit_h_min -14
_diffrn_reflns_limit_k_max 15
_diffrn_reflns_limit_k_min -15
_diffrn_reflns_limit_l_max 20
_diffrn_reflns_limit_l_min -20
_diffrn_reflns_number 67034
_diffrn_reflns_point_group_measured_fraction_full 0.989
_diffrn_reflns_point_group_measured_fraction_max 0.989
_diffrn_reflns_theta_full 25.997
_diffrn_reflns_theta_max 25.997
_diffrn_reflns_theta_min 1.324
_exptl_absorpt_coefficient_mu 3.841
_exptl_absorpt_correction_T_max 0.862
_exptl_absorpt_correction_T_min 0.741
_exptl_absorpt_correction_type numerical
_exptl_absorpt_process_details 'SADABS (Sheldrick, 2008)'
_exptl_crystal_colour green
_exptl_crystal_density_diffrn 1.628
_exptl_crystal_description needle
_exptl_crystal_F_000 1032
_exptl_crystal_size_max 0.083
_exptl_crystal_size_mid 0.045
_exptl_crystal_size_min 0.04
_refine_diff_density_max 1.037
_refine_diff_density_min -0.709
_refine_diff_density_rms 0.087
_refine_ls_extinction_method none
_refine_ls_goodness_of_fit_ref 1.022
_refine_ls_hydrogen_treatment constr
_refine_ls_matrix_type full
_refine_ls_number_parameters 515
_refine_ls_number_reflns 8296
_refine_ls_number_restraints 0
_refine_ls_restrained_S_all 1.022
_refine_ls_R_factor_all 0.0362
_refine_ls_R_factor_gt 0.0261
_refine_ls_shift/su_max 0.001
_refine_ls_shift/su_mean 0.000
_refine_ls_structure_factor_coef Fsqd
_refine_ls_weighting_details 'w=1/[\s^2^(Fo^2^)+(0.0182P)^2^] where P=(Fo^2^+2Fc^2^)/3'
_refine_ls_weighting_scheme calc
_refine_ls_wR_factor_gt 0.0393
_refine_ls_wR_factor_ref 0.0406
_reflns_Friedel_coverage 0.000
_reflns_number_gt 7156
_reflns_number_total 8296
_reflns_threshold_expression 'I > 2\s(I)'
_cod_data_source_file ic7b00006_si_003.cif
_cod_data_source_block 5
_cod_database_code 4345915
_shelx_space_group_comment
;
The symmetry employed for this shelxl refinement is uniquely defined
by the following loop, which should always be used as a source of
symmetry information in preference to the above space-group names.
They are only intended as comments.
;
_shelx_estimated_absorpt_t_max 0.862
_shelx_estimated_absorpt_t_min 0.741
_olex2_refinement_description
;
1. Fixed Uiso
 At 1.2 times of:
  All C(H) groups
 At 1.5 times of:
  All C(H,H,H) groups
2.a Aromatic/amide H refined with riding coordinates:
 C4(H4), C6(H6), C7(H7), C10(H10), C11(H11), C12(H12), C13(H13), C15(H15),
 C16(H16), C17(H17), C18(H18), C19(H19), C21(H21), C22(H22), C23(H23), C24(H24),
  C25(H25), C27(H27), C28(H28), C29(H29), C30(H30), C31(H31), C33(H33),
 C34(H34), C35(H35), C36(H36), C37(H37), C39(H39), C40(H40), C41(H41), C42(H42),
  C43(H43), C45(H45), C46(H46), C47(H47), C48(H48), C49(H49)
2.b Idealised Me refined as rotating group:
 C5ME(H5MA,H5MB,H5MC)
;
_shelx_shelxl_version_number 2016/4
_olex2_submission_special_instructions 'No special instructions were received'

loop_
_space_group_symop_operation_xyz
'x, y, z'
'-x, -y, -z'

loop_
_atom_site_label
_atom_site_type_symbol
_atom_site_fract_x
_atom_site_fract_y
_atom_site_fract_z
_atom_site_U_iso_or_equiv
_atom_site_adp_type
_atom_site_occupancy
_atom_site_site_symmetry_order
_atom_site_calc_flag
_atom_site_refinement_flags_posn
Pt1 Pt 0.43751(2) 0.26725(2) 0.42393(2) 0.02220(4) Uani 1 1 d .
Ag1 Ag 0.68089(2) 0.55271(2) 0.30991(2) 0.02139(5) Uani 1 1 d .
P1 P 0.86478(7) 0.38893(6) 0.36636(5) 0.02230(16) Uani 1 1 d .
P2 P 0.67447(7) 0.67669(6) 0.16042(5) 0.02209(16) Uani 1 1 d .
N1 N 0.3860(2) 0.3153(2) 0.60805(17) 0.0341(6) Uani 1 1 d .
N2 N 0.5231(2) 0.4805(2) 0.34617(16) 0.0312(6) Uani 1 1 d .
N3 N 0.3745(2) 0.12866(19) 0.46157(15) 0.0241(5) Uani 1 1 d .
C1 C 0.4044(3) 0.2950(2) 0.5426(2) 0.0262(7) Uani 1 1 d .
C2 C 0.4929(3) 0.4000(2) 0.37574(18) 0.0243(6) Uani 1 1 d .
C3 C 0.4728(3) 0.2299(2) 0.30919(18) 0.0244(6) Uani 1 1 d .
C4 C 0.5284(3) 0.2816(3) 0.2295(2) 0.0321(7) Uani 1 1 d .
H4 H 0.549398 0.347201 0.225072 0.039 Uiso 1 1 calc R
C5 C 0.5546(3) 0.2415(3) 0.1561(2) 0.0389(8) Uani 1 1 d .
C5ME C 0.6156(4) 0.3002(4) 0.0724(2) 0.0619(11) Uani 1 1 d .
H5MA H 0.555363 0.341323 0.029572 0.093 Uiso 1 1 calc GR
H5MB H 0.688136 0.241104 0.050451 0.093 Uiso 1 1 calc GR
H5MC H 0.643163 0.356622 0.082624 0.093 Uiso 1 1 calc GR
C6 C 0.5234(3) 0.1456(3) 0.1629(2) 0.0441(9) Uani 1 1 d .
H6 H 0.541460 0.116194 0.113835 0.053 Uiso 1 1 calc R
C7 C 0.4668(3) 0.0929(3) 0.2396(2) 0.0383(8) Uani 1 1 d .
H7 H 0.444512 0.028499 0.242806 0.046 Uiso 1 1 calc R
C8 C 0.4417(3) 0.1333(2) 0.31282(19) 0.0269(7) Uani 1 1 d .
C9 C 0.3850(3) 0.0802(2) 0.39715(19) 0.0262(7) Uani 1 1 d .
C10 C 0.3435(3) -0.0134(3) 0.4158(2) 0.0376(8) Uani 1 1 d .
H10 H 0.351124 -0.048085 0.371321 0.045 Uiso 1 1 calc R
C11 C 0.2921(3) -0.0552(3) 0.4977(2) 0.0408(8) Uani 1 1 d .
H11 H 0.264502 -0.119337 0.510392 0.049 Uiso 1 1 calc R
C12 C 0.2801(3) -0.0043(3) 0.5621(2) 0.0352(8) Uani 1 1 d .
H12 H 0.243610 -0.031928 0.619311 0.042 Uiso 1 1 calc R
C13 C 0.3224(3) 0.0880(2) 0.5411(2) 0.0299(7) Uani 1 1 d .
H13 H 0.314206 0.123903 0.585015 0.036 Uiso 1 1 calc R
C14 C 0.9354(3) 0.2822(2) 0.30295(17) 0.0244(6) Uani 1 1 d .
C15 C 0.8544(3) 0.2428(2) 0.28104(19) 0.0295(7) Uani 1 1 d .
H15 H 0.767540 0.269519 0.301126 0.035 Uiso 1 1 calc R
C16 C 0.9003(3) 0.1653(3) 0.2303(2) 0.0378(8) Uani 1 1 d .
H16 H 0.844925 0.138384 0.216158 0.045 Uiso 1 1 calc R
C17 C 1.0253(4) 0.1272(3) 0.2004(2) 0.0445(9) Uani 1 1 d .
H17 H 1.056110 0.074374 0.165180 0.053 Uiso 1 1 calc R
C18 C 1.1065(3) 0.1651(3) 0.2212(2) 0.0449(9) Uani 1 1 d .
H18 H 1.193169 0.138256 0.200563 0.054 Uiso 1 1 calc R
C19 C 1.0614(3) 0.2422(3) 0.2723(2) 0.0351(7) Uani 1 1 d .
H19 H 1.117642 0.268108 0.286479 0.042 Uiso 1 1 calc R
C20 C 0.8470(3) 0.2964(2) 0.47684(18) 0.0239(6) Uani 1 1 d .
C21 C 0.9392(3) 0.1909(3) 0.5094(2) 0.0354(8) Uani 1 1 d .
H21 H 1.015891 0.164914 0.474053 0.042 Uiso 1 1 calc R
C22 C 0.9201(3) 0.1234(3) 0.5929(2) 0.0377(8) Uani 1 1 d .
H22 H 0.983891 0.051474 0.615193 0.045 Uiso 1 1 calc R
C23 C 0.8083(3) 0.1605(3) 0.6440(2) 0.0343(8) Uani 1 1 d .
H23 H 0.795658 0.114269 0.701745 0.041 Uiso 1 1 calc R
C24 C 0.7153(3) 0.2638(3) 0.61195(19) 0.0293(7) Uani 1 1 d .
H24 H 0.638101 0.288254 0.647160 0.035 Uiso 1 1 calc R
C25 C 0.7340(3) 0.3327(2) 0.52806(18) 0.0255(6) Uani 1 1 d .
H25 H 0.669728 0.404221 0.505829 0.031 Uiso 1 1 calc R
C26 C 0.9870(3) 0.4450(3) 0.36067(19) 0.0277(7) Uani 1 1 d .
C27 C 1.0598(3) 0.4134(3) 0.4255(2) 0.0342(7) Uani 1 1 d .
H27 H 1.052182 0.353690 0.477142 0.041 Uiso 1 1 calc R
C28 C 1.1446(3) 0.4682(3) 0.4159(2) 0.0432(9) Uani 1 1 d .
H28 H 1.193317 0.446970 0.461537 0.052 Uiso 1 1 calc R
C29 C 1.1586(3) 0.5523(3) 0.3416(3) 0.0493(10) Uani 1 1 d .
H29 H 1.218058 0.588337 0.334690 0.059 Uiso 1 1 calc R
C30 C 1.0865(4) 0.5842(4) 0.2772(3) 0.0672(13) Uani 1 1 d .
H30 H 1.095721 0.642928 0.225286 0.081 Uiso 1 1 calc R
C31 C 1.0000(3) 0.5319(3) 0.2866(2) 0.0535(11) Uani 1 1 d .
H31 H 0.949205 0.556124 0.241618 0.064 Uiso 1 1 calc R
C32 C 0.7601(3) 0.7763(2) 0.13752(19) 0.0253(6) Uani 1 1 d .
C33 C 0.7383(3) 0.8381(3) 0.1976(2) 0.0416(9) Uani 1 1 d .
H33 H 0.675845 0.832656 0.245971 0.050 Uiso 1 1 calc R
C34 C 0.8082(4) 0.9077(3) 0.1868(3) 0.0574(11) Uani 1 1 d .
H34 H 0.791011 0.952296 0.226614 0.069 Uiso 1 1 calc R
C35 C 0.9016(3) 0.9128(3) 0.1193(3) 0.0506(10) Uani 1 1 d .
H35 H 0.950060 0.959465 0.112993 0.061 Uiso 1 1 calc R
C36 C 0.9249(3) 0.8505(3) 0.0609(2) 0.0426(9) Uani 1 1 d .
H36 H 0.990549 0.853244 0.014525 0.051 Uiso 1 1 calc R
C37 C 0.8534(3) 0.7833(3) 0.0687(2) 0.0328(7) Uani 1 1 d .
H37 H 0.868630 0.742105 0.026839 0.039 Uiso 1 1 calc R
C38 C 0.5153(3) 0.7691(2) 0.13547(18) 0.0250(6) Uani 1 1 d .
C39 C 0.4751(3) 0.8891(3) 0.0997(2) 0.0359(8) Uani 1 1 d .
H39 H 0.531671 0.929729 0.088128 0.043 Uiso 1 1 calc R
C40 C 0.3532(3) 0.9505(3) 0.0808(2) 0.0466(9) Uani 1 1 d .
H40 H 0.326313 1.033061 0.056334 0.056 Uiso 1 1 calc R
C41 C 0.2709(3) 0.8930(3) 0.0971(2) 0.0447(9) Uani 1 1 d .
H41 H 0.187863 0.935220 0.082227 0.054 Uiso 1 1 calc R
C42 C 0.3085(3) 0.7737(3) 0.1352(2) 0.0420(8) Uani 1 1 d .
H42 H 0.250773 0.734057 0.147704 0.050 Uiso 1 1 calc R
C43 C 0.4298(3) 0.7119(3) 0.15505(19) 0.0334(7) Uani 1 1 d .
H43 H 0.455009 0.630022 0.182226 0.040 Uiso 1 1 calc R
C44 C 0.7366(3) 0.6045(2) 0.07338(18) 0.0241(6) Uani 1 1 d .
C45 C 0.8256(3) 0.4923(3) 0.0917(2) 0.0334(7) Uani 1 1 d .
H45 H 0.851222 0.456086 0.148364 0.040 Uiso 1 1 calc R
C46 C 0.8771(3) 0.4333(3) 0.0287(2) 0.0465(9) Uani 1 1 d .
H46 H 0.938140 0.356669 0.041960 0.056 Uiso 1 1 calc R
C47 C 0.8406(3) 0.4846(3) -0.0529(2) 0.0446(9) Uani 1 1 d .
H47 H 0.876281 0.443531 -0.096287 0.054 Uiso 1 1 calc R
C48 C 0.7524(3) 0.5953(3) -0.0723(2) 0.0440(9) Uani 1 1 d .
H48 H 0.726965 0.630756 -0.129039 0.053 Uiso 1 1 calc R
C49 C 0.7007(3) 0.6549(3) -0.0092(2) 0.0365(8) Uani 1 1 d .
H49 H 0.639798 0.731495 -0.022840 0.044 Uiso 1 1 calc R

loop_
_atom_site_aniso_label
_atom_site_aniso_U_11
_atom_site_aniso_U_22
_atom_site_aniso_U_33
_atom_site_aniso_U_23
_atom_site_aniso_U_13
_atom_site_aniso_U_12
Pt1 0.02695(6) 0.02271(6) 0.02195(6) -0.00947(5) 0.00000(4) -0.01253(5)
Ag1 0.02419(12) 0.02048(12) 0.01982(12) -0.00516(9) -0.00099(9) -0.00930(9)
P1 0.0241(4) 0.0222(4) 0.0212(4) -0.0045(3) -0.0043(3) -0.0089(3)
P2 0.0251(4) 0.0209(4) 0.0192(4) -0.0048(3) -0.0002(3) -0.0088(3)
N1 0.0415(16) 0.0348(16) 0.0348(16) -0.0186(13) 0.0019(13) -0.0181(13)
N2 0.0318(14) 0.0326(15) 0.0344(15) -0.0102(12) 0.0003(12) -0.0181(13)
N3 0.0260(13) 0.0206(13) 0.0288(14) -0.0083(11) -0.0046(11) -0.0093(11)
C1 0.0290(16) 0.0224(16) 0.0301(18) -0.0081(14) 0.0004(14) -0.0133(13)
C2 0.0239(15) 0.0294(17) 0.0244(16) -0.0128(13) -0.0017(12) -0.0104(14)
C3 0.0233(15) 0.0278(16) 0.0249(16) -0.0136(13) -0.0046(12) -0.0055(13)
C4 0.0309(17) 0.0386(19) 0.0317(18) -0.0138(15) -0.0027(14) -0.0142(15)
C5 0.0404(19) 0.053(2) 0.0249(18) -0.0143(16) -0.0041(15) -0.0142(17)
C5ME 0.073(3) 0.093(3) 0.033(2) -0.027(2) 0.005(2) -0.041(3)
C6 0.053(2) 0.049(2) 0.036(2) -0.0261(18) -0.0083(17) -0.0100(19)
C7 0.048(2) 0.0356(19) 0.040(2) -0.0198(16) -0.0115(16) -0.0112(17)
C8 0.0262(16) 0.0247(16) 0.0312(17) -0.0101(14) -0.0100(13) -0.0045(13)
C9 0.0267(16) 0.0205(15) 0.0337(17) -0.0095(13) -0.0107(13) -0.0049(13)
C10 0.046(2) 0.0288(18) 0.046(2) -0.0102(16) -0.0162(17) -0.0160(16)
C11 0.046(2) 0.0291(18) 0.056(2) -0.0054(17) -0.0148(18) -0.0216(16)
C12 0.0355(18) 0.0291(18) 0.040(2) 0.0005(15) -0.0074(15) -0.0167(15)
C13 0.0309(17) 0.0272(17) 0.0323(18) -0.0058(14) -0.0038(14) -0.0127(14)
C14 0.0323(17) 0.0194(15) 0.0176(15) -0.0009(12) -0.0057(13) -0.0070(13)
C15 0.0364(17) 0.0255(16) 0.0267(17) -0.0055(13) -0.0057(14) -0.0112(14)
C16 0.056(2) 0.0256(18) 0.0352(19) -0.0087(15) -0.0111(17) -0.0142(17)
C17 0.066(3) 0.0278(19) 0.034(2) -0.0127(16) -0.0039(18) -0.0078(18)
C18 0.038(2) 0.041(2) 0.042(2) -0.0174(17) 0.0022(17) -0.0002(17)
C19 0.0304(18) 0.0361(19) 0.0345(19) -0.0107(15) -0.0036(14) -0.0067(15)
C20 0.0302(16) 0.0212(16) 0.0226(16) -0.0050(12) -0.0056(13) -0.0110(14)
C21 0.0311(18) 0.0318(19) 0.0341(19) -0.0056(15) -0.0023(15) -0.0055(15)
C22 0.042(2) 0.0303(18) 0.0331(19) 0.0015(15) -0.0109(16) -0.0094(16)
C23 0.049(2) 0.0338(19) 0.0244(17) -0.0018(14) -0.0090(15) -0.0216(17)
C24 0.0353(18) 0.0346(18) 0.0263(17) -0.0146(14) -0.0002(14) -0.0173(15)
C25 0.0302(16) 0.0245(16) 0.0271(16) -0.0092(13) -0.0070(13) -0.0109(14)
C26 0.0260(16) 0.0349(18) 0.0270(17) -0.0129(14) -0.0013(13) -0.0128(14)
C27 0.0278(17) 0.0366(19) 0.0358(19) -0.0091(15) -0.0096(14) -0.0061(15)
C28 0.0250(17) 0.059(2) 0.058(2) -0.036(2) -0.0117(16) -0.0059(17)
C29 0.042(2) 0.069(3) 0.058(3) -0.027(2) 0.0000(18) -0.035(2)
C30 0.083(3) 0.095(3) 0.050(3) 0.002(2) -0.015(2) -0.072(3)
C31 0.067(3) 0.076(3) 0.037(2) 0.0067(19) -0.0180(18) -0.055(2)
C32 0.0269(16) 0.0192(15) 0.0271(16) -0.0017(13) -0.0048(13) -0.0080(13)
C33 0.056(2) 0.044(2) 0.036(2) -0.0172(16) 0.0084(17) -0.0307(19)
C34 0.083(3) 0.053(2) 0.057(3) -0.024(2) 0.005(2) -0.046(2)
C35 0.056(2) 0.044(2) 0.061(3) -0.0038(19) -0.009(2) -0.034(2)
C36 0.0337(18) 0.039(2) 0.048(2) -0.0012(17) 0.0035(16) -0.0192(16)
C37 0.0288(17) 0.0302(18) 0.0357(19) -0.0064(15) 0.0009(14) -0.0114(14)
C38 0.0252(15) 0.0295(17) 0.0178(15) -0.0080(13) -0.0010(12) -0.0066(13)
C39 0.0345(18) 0.0295(18) 0.038(2) -0.0084(15) -0.0035(15) -0.0062(15)
C40 0.041(2) 0.035(2) 0.045(2) -0.0104(17) -0.0060(17) 0.0054(17)
C41 0.0244(17) 0.062(3) 0.035(2) -0.0182(18) -0.0029(15) 0.0025(17)
C42 0.0332(19) 0.063(3) 0.0325(19) -0.0143(18) -0.0011(15) -0.0197(18)
C43 0.0365(18) 0.0357(19) 0.0274(17) -0.0048(14) -0.0042(14) -0.0148(16)
C44 0.0260(15) 0.0265(16) 0.0201(15) -0.0048(13) 0.0024(12) -0.0136(14)
C45 0.0380(18) 0.0305(18) 0.0277(17) -0.0085(14) 0.0011(14) -0.0103(15)
C46 0.050(2) 0.032(2) 0.052(2) -0.0209(18) 0.0079(18) -0.0074(17)
C47 0.052(2) 0.048(2) 0.040(2) -0.0289(18) 0.0171(18) -0.023(2)
C48 0.054(2) 0.056(2) 0.0230(18) -0.0147(17) 0.0012(16) -0.021(2)
C49 0.043(2) 0.0342(19) 0.0274(18) -0.0093(15) -0.0045(15) -0.0079(16)

loop_
_atom_type_symbol
_atom_type_description
_atom_type_scat_dispersion_real
_atom_type_scat_dispersion_imag
_atom_type_scat_source
C C 0.0033 0.0016 'International Tables Vol C Tables 4.2.6.8 and 6.1.1.4'
H H 0.0000 0.0000 'International Tables Vol C Tables 4.2.6.8 and 6.1.1.4'
Ag Ag -0.8971 1.1015 'International Tables Vol C Tables 4.2.6.8 and 6.1.1.4'
N N 0.0061 0.0033 'International Tables Vol C Tables 4.2.6.8 and 6.1.1.4'
P P 0.1023 0.0942 'International Tables Vol C Tables 4.2.6.8 and 6.1.1.4'
Pt Pt -1.7033 8.3905 'International Tables Vol C Tables 4.2.6.8 and 6.1.1.4'

loop_
_geom_angle_atom_site_label_1
_geom_angle_atom_site_label_2
_geom_angle_atom_site_label_3
_geom_angle
_geom_angle_site_symmetry_1
_geom_angle_site_symmetry_3
C1 Pt1 N3 96.55(10) . .
C2 Pt1 N3 173.62(10) . .
C2 Pt1 C1 89.31(11) . .
C2 Pt1 C3 93.43(11) . .
C3 Pt1 N3 80.79(10) . .
C3 Pt1 C1 176.77(11) . .
P2 Ag1 P1 124.86(3) . .
N1 Ag1 P1 109.00(7) 2_666 .
N1 Ag1 P2 103.65(7) 2_666 .
N2 Ag1 P1 105.88(7) . .
N2 Ag1 P2 109.26(7) . .
N2 Ag1 N1 101.96(9) . 2_666
C14 P1 Ag1 114.03(9) . .
C14 P1 C20 102.40(12) . .
C20 P1 Ag1 118.48(10) . .
C26 P1 Ag1 108.87(10) . .
C26 P1 C14 104.81(13) . .
C26 P1 C20 107.19(13) . .
C32 P2 Ag1 112.07(9) . .
C38 P2 Ag1 112.62(9) . .
C38 P2 C32 106.02(13) . .
C44 P2 Ag1 117.70(9) . .
C44 P2 C32 104.58(13) . .
C44 P2 C38 102.74(13) . .
C1 N1 Ag1 151.0(2) . 2_666
C2 N2 Ag1 147.5(2) . .
C9 N3 Pt1 114.99(18) . .
C13 N3 Pt1 125.12(19) . .
C13 N3 C9 119.9(2) . .
N1 C1 Pt1 177.1(2) . .
N2 C2 Pt1 178.3(3) . .
C4 C3 Pt1 129.3(2) . .
C4 C3 C8 116.7(3) . .
C8 C3 Pt1 113.9(2) . .
C3 C4 H4 118.5 . .
C5 C4 C3 123.1(3) . .
C5 C4 H4 118.5 . .
C4 C5 C5ME 120.5(3) . .
C6 C5 C4 118.2(3) . .
C6 C5 C5ME 121.3(3) . .
C5 C5ME H5MA 109.5 . .
C5 C5ME H5MB 109.5 . .
C5 C5ME H5MC 109.5 . .
H5MA C5ME H5MB 109.5 . .
H5MA C5ME H5MC 109.5 . .
H5MB C5ME H5MC 109.5 . .
C5 C6 H6 119.6 . .
C7 C6 C5 120.8(3) . .
C7 C6 H6 119.6 . .
C6 C7 H7 119.8 . .
C6 C7 C8 120.5(3) . .
C8 C7 H7 119.8 . .
C3 C8 C9 115.5(2) . .
C7 C8 C3 120.7(3) . .
C7 C8 C9 123.8(3) . .
N3 C9 C8 114.7(2) . .
N3 C9 C10 119.4(3) . .
C10 C9 C8 125.9(3) . .
C9 C10 H10 119.9 . .
C11 C10 C9 120.1(3) . .
C11 C10 H10 119.9 . .
C10 C11 H11 120.0 . .
C10 C11 C12 120.0(3) . .
C12 C11 H11 120.0 . .
C11 C12 H12 120.9 . .
C11 C12 C13 118.2(3) . .
C13 C12 H12 120.9 . .
N3 C13 C12 122.4(3) . .
N3 C13 H13 118.8 . .
C12 C13 H13 118.8 . .
C15 C14 P1 116.9(2) . .
C19 C14 P1 124.6(2) . .
C19 C14 C15 118.5(3) . .
C14 C15 H15 119.8 . .
C16 C15 C14 120.3(3) . .
C16 C15 H15 119.8 . .
C15 C16 H16 119.9 . .
C17 C16 C15 120.3(3) . .
C17 C16 H16 119.9 . .
C16 C17 H17 119.9 . .
C16 C17 C18 120.3(3) . .
C18 C17 H17 119.9 . .
C17 C18 H18 120.1 . .
C17 C18 C19 119.8(3) . .
C19 C18 H18 120.1 . .
C14 C19 H19 119.5 . .
C18 C19 C14 120.9(3) . .
C18 C19 H19 119.5 . .
C21 C20 P1 122.6(2) . .
C21 C20 C25 119.7(3) . .
C25 C20 P1 117.7(2) . .
C20 C21 H21 119.9 . .
C22 C21 C20 120.3(3) . .
C22 C21 H21 119.9 . .
C21 C22 H22 120.0 . .
C21 C22 C23 119.9(3) . .
C23 C22 H22 120.0 . .
C22 C23 H23 119.8 . .
C24 C23 C22 120.3(3) . .
C24 C23 H23 119.8 . .
C23 C24 H24 119.9 . .
C23 C24 C25 120.1(3) . .
C25 C24 H24 119.9 . .
C20 C25 C24 119.7(3) . .
C20 C25 H25 120.2 . .
C24 C25 H25 120.2 . .
C27 C26 P1 125.6(2) . .
C27 C26 C31 118.6(3) . .
C31 C26 P1 115.7(2) . .
C26 C27 H27 119.9 . .
C26 C27 C28 120.3(3) . .
C28 C27 H27 119.9 . .
C27 C28 H28 119.7 . .
C29 C28 C27 120.6(3) . .
C29 C28 H28 119.7 . .
C28 C29 H29 120.3 . .
C30 C29 C28 119.4(3) . .
C30 C29 H29 120.3 . .
C29 C30 H30 119.7 . .
C29 C30 C31 120.6(4) . .
C31 C30 H30 119.7 . .
C26 C31 C30 120.5(3) . .
C26 C31 H31 119.7 . .
C30 C31 H31 119.7 . .
C33 C32 P2 117.5(2) . .
C37 C32 P2 122.9(2) . .
C37 C32 C33 119.2(3) . .
C32 C33 H33 120.1 . .
C34 C33 C32 119.7(3) . .
C34 C33 H33 120.1 . .
C33 C34 H34 119.7 . .
C35 C34 C33 120.7(3) . .
C35 C34 H34 119.7 . .
C34 C35 H35 120.1 . .
C36 C35 C34 119.8(3) . .
C36 C35 H35 120.1 . .
C35 C36 H36 119.7 . .
C35 C36 C37 120.6(3) . .
C37 C36 H36 119.7 . .
C32 C37 C36 119.9(3) . .
C32 C37 H37 120.0 . .
C36 C37 H37 120.0 . .
C39 C38 P2 125.1(2) . .
C39 C38 C43 118.9(3) . .
C43 C38 P2 116.0(2) . .
C38 C39 H39 119.8 . .
C40 C39 C38 120.5(3) . .
C40 C39 H39 119.8 . .
C39 C40 H40 119.8 . .
C41 C40 C39 120.3(3) . .
C41 C40 H40 119.8 . .
C40 C41 H41 120.0 . .
C40 C41 C42 120.0(3) . .
C42 C41 H41 120.0 . .
C41 C42 H42 120.0 . .
C41 C42 C43 120.0(3) . .
C43 C42 H42 120.0 . .
C38 C43 H43 119.9 . .
C42 C43 C38 120.3(3) . .
C42 C43 H43 119.9 . .
C45 C44 P2 117.7(2) . .
C49 C44 P2 123.8(2) . .
C49 C44 C45 118.5(3) . .
C44 C45 H45 119.7 . .
C46 C45 C44 120.7(3) . .
C46 C45 H45 119.7 . .
C45 C46 H46 119.9 . .
C47 C46 C45 120.1(3) . .
C47 C46 H46 119.9 . .
C46 C47 H47 119.9 . .
C46 C47 C48 120.2(3) . .
C48 C47 H47 119.9 . .
C47 C48 H48 120.1 . .
C47 C48 C49 119.8(3) . .
C49 C48 H48 120.1 . .
C44 C49 C48 120.8(3) . .
C44 C49 H49 119.6 . .
C48 C49 H49 119.6 . .

loop_
_geom_bond_atom_site_label_1
_geom_bond_atom_site_label_2
_geom_bond_distance
_geom_bond_site_symmetry_2
Pt1 N3 2.058(2) .
Pt1 C1 2.024(3) .
Pt1 C2 1.931(3) .
Pt1 C3 2.013(3) .
Ag1 P1 2.4427(8) .
Ag1 P2 2.4408(8) .
Ag1 N1 2.308(2) 2_666
Ag1 N2 2.266(2) .
P1 C14 1.824(3) .
P1 C20 1.826(3) .
P1 C26 1.818(3) .
P2 C32 1.826(3) .
P2 C38 1.824(3) .
P2 C44 1.821(3) .
N1 Ag1 2.309(2) 2_666
N1 C1 1.144(4) .
N2 C2 1.147(3) .
N3 C9 1.361(3) .
N3 C13 1.333(4) .
C3 C4 1.394(4) .
C3 C8 1.415(4) .
C4 H4 0.9500 .
C4 C5 1.394(4) .
C5 C5ME 1.499(5) .
C5 C6 1.390(4) .
C5ME H5MA 0.9800 .
C5ME H5MB 0.9800 .
C5ME H5MC 0.9800 .
C6 H6 0.9500 .
C6 C7 1.372(5) .
C7 H7 0.9500 .
C7 C8 1.394(4) .
C8 C9 1.458(4) .
C9 C10 1.395(4) .
C10 H10 0.9500 .
C10 C11 1.363(5) .
C11 H11 0.9500 .
C11 C12 1.378(4) .
C12 H12 0.9500 .
C12 C13 1.380(4) .
C13 H13 0.9500 .
C14 C15 1.400(4) .
C14 C19 1.385(4) .
C15 H15 0.9500 .
C15 C16 1.382(4) .
C16 H16 0.9500 .
C16 C17 1.371(5) .
C17 H17 0.9500 .
C17 C18 1.380(5) .
C18 H18 0.9500 .
C18 C19 1.383(4) .
C19 H19 0.9500 .
C20 C21 1.385(4) .
C20 C25 1.389(4) .
C21 H21 0.9500 .
C21 C22 1.379(4) .
C22 H22 0.9500 .
C22 C23 1.380(4) .
C23 H23 0.9500 .
C23 C24 1.373(4) .
C24 H24 0.9500 .
C24 C25 1.389(4) .
C25 H25 0.9500 .
C26 C27 1.375(4) .
C26 C31 1.378(4) .
C27 H27 0.9500 .
C27 C28 1.389(4) .
C28 H28 0.9500 .
C28 C29 1.362(5) .
C29 H29 0.9500 .
C29 C30 1.362(5) .
C30 H30 0.9500 .
C30 C31 1.382(4) .
C31 H31 0.9500 .
C32 C33 1.389(4) .
C32 C37 1.383(4) .
C33 H33 0.9500 .
C33 C34 1.387(4) .
C34 H34 0.9500 .
C34 C35 1.368(5) .
C35 H35 0.9500 .
C35 C36 1.366(5) .
C36 H36 0.9500 .
C36 C37 1.389(4) .
C37 H37 0.9500 .
C38 C39 1.381(4) .
C38 C43 1.391(4) .
C39 H39 0.9500 .
C39 C40 1.381(4) .
C40 H40 0.9500 .
C40 C41 1.368(5) .
C41 H41 0.9500 .
C41 C42 1.379(5) .
C42 H42 0.9500 .
C42 C43 1.380(4) .
C43 H43 0.9500 .
C44 C45 1.389(4) .
C44 C49 1.378(4) .
C45 H45 0.9500 .
C45 C46 1.375(4) .
C46 H46 0.9500 .
C46 C47 1.368(5) .
C47 H47 0.9500 .
C47 C48 1.373(5) .
C48 H48 0.9500 .
C48 C49 1.382(4) .
C49 H49 0.9500 .

loop_
_geom_torsion_atom_site_label_1
_geom_torsion_atom_site_label_2
_geom_torsion_atom_site_label_3
_geom_torsion_atom_site_label_4
_geom_torsion
Pt1 N3 C9 C8 1.3(3)
Pt1 N3 C9 C10 -179.3(2)
Pt1 N3 C13 C12 178.9(2)
Pt1 C3 C4 C5 175.7(2)
Pt1 C3 C8 C7 -176.6(2)
Pt1 C3 C8 C9 2.4(3)
Ag1 P1 C14 C15 -48.1(2)
Ag1 P1 C14 C19 129.0(2)
Ag1 P1 C20 C21 168.8(2)
Ag1 P1 C20 C25 -8.6(2)
Ag1 P1 C26 C27 135.1(2)
Ag1 P1 C26 C31 -40.5(3)
Ag1 P2 C32 C33 -46.9(3)
Ag1 P2 C32 C37 126.3(2)
Ag1 P2 C38 C39 127.7(2)
Ag1 P2 C38 C43 -52.0(2)
Ag1 P2 C44 C45 -24.8(2)
Ag1 P2 C44 C49 155.5(2)
P1 C14 C15 C16 177.6(2)
P1 C14 C19 C18 -177.0(2)
P1 C20 C21 C22 -178.9(2)
P1 C20 C25 C24 178.69(19)
P1 C26 C27 C28 -175.6(2)
P1 C26 C31 C30 177.3(3)
P2 C32 C33 C34 174.9(3)
P2 C32 C37 C36 -172.4(2)
P2 C38 C39 C40 177.9(3)
P2 C38 C43 C42 -177.3(2)
P2 C44 C45 C46 -179.5(2)
P2 C44 C49 C48 179.6(2)
N3 C9 C10 C11 0.5(5)
C3 C4 C5 C5ME -179.4(3)
C3 C4 C5 C6 0.1(5)
C3 C8 C9 N3 -2.4(4)
C3 C8 C9 C10 178.2(3)
C4 C3 C8 C7 0.3(4)
C4 C3 C8 C9 179.3(3)
C4 C5 C6 C7 0.9(5)
C5 C6 C7 C8 -1.3(5)
C5ME C5 C6 C7 -179.6(3)
C6 C7 C8 C3 0.6(5)
C6 C7 C8 C9 -178.3(3)
C7 C8 C9 N3 176.6(3)
C7 C8 C9 C10 -2.9(5)
C8 C3 C4 C5 -0.7(5)
C8 C9 C10 C11 179.9(3)
C9 N3 C13 C12 1.3(4)
C9 C10 C11 C12 0.5(5)
C10 C11 C12 C13 -0.6(5)
C11 C12 C13 N3 -0.3(5)
C13 N3 C9 C8 179.1(2)
C13 N3 C9 C10 -1.4(4)
C14 P1 C20 C21 42.4(3)
C14 P1 C20 C25 -135.1(2)
C14 P1 C26 C27 -102.5(3)
C14 P1 C26 C31 81.9(3)
C14 C15 C16 C17 -0.6(5)
C15 C14 C19 C18 0.0(4)
C15 C16 C17 C18 0.5(5)
C16 C17 C18 C19 -0.2(5)
C17 C18 C19 C14 0.0(5)
C19 C14 C15 C16 0.3(4)
C20 P1 C14 C15 81.2(2)
C20 P1 C14 C19 -101.8(3)
C20 P1 C26 C27 5.8(3)
C20 P1 C26 C31 -169.8(3)
C20 C21 C22 C23 0.6(5)
C21 C20 C25 C24 1.1(4)
C21 C22 C23 C24 0.6(5)
C22 C23 C24 C25 -1.0(4)
C23 C24 C25 C20 0.1(4)
C25 C20 C21 C22 -1.5(4)
C26 P1 C14 C15 -167.0(2)
C26 P1 C14 C19 10.0(3)
C26 P1 C20 C21 -67.6(3)
C26 P1 C20 C25 114.9(2)
C26 C27 C28 C29 -1.3(5)
C27 C26 C31 C30 1.3(6)
C27 C28 C29 C30 1.5(6)
C28 C29 C30 C31 -0.2(6)
C29 C30 C31 C26 -1.2(7)
C31 C26 C27 C28 -0.1(5)
C32 P2 C38 C39 4.8(3)
C32 P2 C38 C43 -174.9(2)
C32 P2 C44 C45 100.3(2)
C32 P2 C44 C49 -79.4(3)
C32 C33 C34 C35 -2.5(6)
C33 C32 C37 C36 0.7(5)
C33 C34 C35 C36 1.3(6)
C34 C35 C36 C37 0.9(6)
C35 C36 C37 C32 -1.9(5)
C37 C32 C33 C34 1.5(5)
C38 P2 C32 C33 76.3(3)
C38 P2 C32 C37 -110.5(3)
C38 P2 C44 C45 -149.2(2)
C38 P2 C44 C49 31.1(3)
C38 C39 C40 C41 -0.1(5)
C39 C38 C43 C42 3.0(4)
C39 C40 C41 C42 2.1(5)
C40 C41 C42 C43 -1.4(5)
C41 C42 C43 C38 -1.1(5)
C43 C38 C39 C40 -2.4(5)
C44 P2 C32 C33 -175.5(2)
C44 P2 C32 C37 -2.3(3)
C44 P2 C38 C39 -104.7(3)
C44 P2 C38 C43 75.6(2)
C44 C45 C46 C47 -0.2(5)
C45 C44 C49 C48 -0.1(4)
C45 C46 C47 C48 0.0(5)
C46 C47 C48 C49 0.1(5)
C47 C48 C49 C44 -0.1(5)
C49 C44 C45 C46 0.3(4)
